data_7232923
loop_
_publ_author_name
'Li, Duanxiu'
'Li, Jiong'
'Deng, Zongwu'
'Zhang, Hailu'

_publ_section_title
;
 Piroxicam--clonixin drug--drug cocrystal solvates with enhanced hydration
 stability
;
_journal_issue 28
_journal_name_full CrystEngComm
_journal_page_first 4145
_journal_paper_doi 10.1039/C9CE00666D
_journal_volume 21
_journal_year 2019
_chemical_formula_moiety 'C15 H13 N3 O4 S, C13 H11 Cl N2 O2, C H2 Cl2'
_chemical_formula_sum 'C29 H26 Cl3 N5 O6 S'
_chemical_formula_weight 678.96
_space_group_crystal_system triclinic
_space_group_IT_number 2
_space_group_name_Hall '-P 1'
_space_group_name_H-M_alt 'P -1'
_symmetry_space_group_name_Hall '-P 1'
_symmetry_space_group_name_H-M 'P -1'
_atom_sites_solution_hydrogens mixed
_audit_creation_method SHELXL-2017/1
_audit_update_record
;
2019-04-30 deposited with the CCDC.    2019-06-20 downloaded from the CCDC.
;
_cell_angle_alpha 71.255(4)
_cell_angle_beta 85.172(3)
_cell_angle_gamma 83.669(3)
_cell_formula_units_Z 2
_cell_length_a 7.2499(2)
_cell_length_b 13.7111(6)
_cell_length_c 15.8281(7)
_cell_measurement_reflns_used 7012
_cell_measurement_temperature 193(2)
_cell_measurement_theta_max 29.0750
_cell_measurement_theta_min 3.4920
_cell_volume 1478.85(11)
_computing_cell_refinement
;
CrysAlisPro, Agilent Technologies,
Version 1.171.36.32 (release 02-08-2013 CrysAlis171 .NET)
(compiled Aug  2 2013,16:46:58)
;
_computing_data_collection
;
CrysAlisPro, Agilent Technologies,
Version 1.171.36.32 (release 02-08-2013 CrysAlis171 .NET)
(compiled Aug  2 2013,16:46:58)
;
_computing_data_reduction
;
CrysAlisPro, Agilent Technologies,
Version 1.171.36.32 (release 02-08-2013 CrysAlis171 .NET)
(compiled Aug  2 2013,16:46:58)
;
_computing_structure_refinement 'SHELXL-2017/1 (Sheldrick, 2017)'
_diffrn_ambient_temperature 193(2)
_diffrn_measured_fraction_theta_full 0.999
_diffrn_measured_fraction_theta_max 0.999
_diffrn_measurement_device_type 'Xcalibur, Atlas, Gemini'
_diffrn_radiation_type MoK\a
_diffrn_radiation_wavelength 0.71073
_diffrn_reflns_av_R_equivalents 0.0343
_diffrn_reflns_av_unetI/netI 0.0342
_diffrn_reflns_Laue_measured_fraction_full 0.999
_diffrn_reflns_Laue_measured_fraction_max 0.999
_diffrn_reflns_limit_h_max 8
_diffrn_reflns_limit_h_min -8
_diffrn_reflns_limit_k_max 16
_diffrn_reflns_limit_k_min -16
_diffrn_reflns_limit_l_max 18
_diffrn_reflns_limit_l_min -18
_diffrn_reflns_number 17757
_diffrn_reflns_point_group_measured_fraction_full 0.999
_diffrn_reflns_point_group_measured_fraction_max 0.999
_diffrn_reflns_theta_full 25.242
_diffrn_reflns_theta_max 25.250
_diffrn_reflns_theta_min 2.831
_exptl_absorpt_coefficient_mu 0.434
_exptl_absorpt_correction_T_max 1.00000
_exptl_absorpt_correction_T_min 0.93793
_exptl_absorpt_correction_type multi-scan
_exptl_absorpt_process_details
;
CrysAlisPro, Agilent Technologies,
Version 1.171.36.32 (release 02-08-2013 CrysAlis171 .NET)
(compiled Aug  2 2013,16:46:58)
Empirical absorption correction using spherical harmonics,
 implemented in SCALE3 ABSPACK scaling algorithm.
;
_exptl_crystal_colour 'clear light colourless'
_exptl_crystal_density_diffrn 1.525
_exptl_crystal_description plate
_exptl_crystal_F_000 700
_exptl_crystal_size_max 0.250
_exptl_crystal_size_mid 0.150
_exptl_crystal_size_min 0.120
_refine_diff_density_max 0.643
_refine_diff_density_min -0.688
_refine_diff_density_rms 0.059
_refine_ls_extinction_method none
_refine_ls_goodness_of_fit_ref 1.053
_refine_ls_hydrogen_treatment mixed
_refine_ls_matrix_type full
_refine_ls_number_parameters 411
_refine_ls_number_reflns 5360
_refine_ls_number_restraints 0
_refine_ls_restrained_S_all 1.053
_refine_ls_R_factor_all 0.0625
_refine_ls_R_factor_gt 0.0481
_refine_ls_shift/su_max 0.000
_refine_ls_shift/su_mean 0.000
_refine_ls_structure_factor_coef Fsqd
_refine_ls_weighting_details 'w=1/[\s^2^(Fo^2^)+(0.0765P)^2^+0.7816P] where P=(Fo^2^+2Fc^2^)/3'
_refine_ls_weighting_scheme calc
_refine_ls_wR_factor_gt 0.1344
_refine_ls_wR_factor_ref 0.1446
_reflns_Friedel_coverage 0.000
_reflns_number_gt 4247
_reflns_number_total 5360
_reflns_threshold_expression 'I > 2\s(I)'
_cod_data_source_file c9ce00666d2.cif
_cod_data_source_block T_CCDC4
_cod_depositor_comments 'Adding full bibliography for 7232919--7232923.cif.'
_cod_database_code 7232923
_shelx_shelxl_version_number 2017/1
_shelx_space_group_comment
;
The symmetry employed for this shelxl refinement is uniquely defined
by the following loop, which should always be used as a source of
symmetry information in preference to the above space-group names.
They are only intended as comments.
;
_shelx_estimated_absorpt_t_min 0.899
_shelx_estimated_absorpt_t_max 0.950

loop_
_space_group_symop_operation_xyz
'x, y, z'
'-x, -y, -z'

loop_
_atom_site_label
_atom_site_type_symbol
_atom_site_fract_x
_atom_site_fract_y
_atom_site_fract_z
_atom_site_U_iso_or_equiv
_atom_site_adp_type
_atom_site_occupancy
_atom_site_site_symmetry_order
_atom_site_calc_flag
_atom_site_refinement_flags_posn
_atom_site_refinement_flags_adp
Cl1 Cl -0.06493(11) 0.59777(7) 0.74606(5) 0.0588(3) Uani 1 1 d . .
Cl2 Cl 0.19263(15) 0.07296(8) 0.93848(7) 0.0760(3) Uani 1 1 d . .
Cl3 Cl 0.09459(18) 0.29564(8) 0.86644(10) 0.0995(4) Uani 1 1 d . .
S1 S 0.54338(9) 0.19510(5) 0.13356(4) 0.03248(19) Uani 1 1 d . .
O1 O 0.3224(3) 0.56188(14) 0.37119(13) 0.0460(5) Uani 1 1 d . .
O2 O 0.4387(3) 0.59322(16) 0.23123(13) 0.0482(5) Uani 1 1 d . .
H2C H 0.474(5) 0.522(3) 0.253(3) 0.072 Uiso 1 1 d . U
O3 O 0.3471(3) 0.20668(15) 0.15108(13) 0.0417(5) Uani 1 1 d . .
O4 O 0.6166(3) 0.12795(15) 0.08318(13) 0.0458(5) Uani 1 1 d . .
O5 O 0.5606(3) 0.40315(13) 0.27874(12) 0.0359(4) Uani 1 1 d . .
O6 O 0.5648(3) 0.08798(13) 0.41246(12) 0.0356(4) Uani 1 1 d . .
N1 N 0.1856(3) 0.88820(16) 0.31162(16) 0.0381(5) Uani 1 1 d . .
N2 N 0.1652(3) 0.72548(17) 0.41835(15) 0.0335(5) Uani 1 1 d . .
H2A H 0.203(4) 0.662(2) 0.4262(19) 0.040 Uiso 1 1 d . U
N3 N 0.6437(3) 0.15774(15) 0.22941(14) 0.0304(5) Uani 1 1 d . .
N4 N 0.5060(3) 0.25245(17) 0.42046(14) 0.0302(5) Uani 1 1 d . .
H4A H 0.502(4) 0.314(2) 0.3892(19) 0.036 Uiso 1 1 d . U
N5 N 0.4422(3) 0.13250(17) 0.56026(15) 0.0320(5) Uani 1 1 d . .
H5A H 0.486(4) 0.091(2) 0.541(2) 0.038 Uiso 1 1 d . U
C1 C 0.3106(3) 0.73634(19) 0.27306(17) 0.0311(6) Uani 1 1 d . .
C2 C 0.3671(4) 0.7996(2) 0.18929(18) 0.0381(6) Uani 1 1 d . .
H2B H 0.429784 0.769526 0.147259 0.046 Uiso 1 1 calc R U
C3 C 0.3331(4) 0.9059(2) 0.16638(19) 0.0422(7) Uani 1 1 d . .
H3A H 0.370487 0.949846 0.109073 0.051 Uiso 1 1 calc R U
C4 C 0.2432(4) 0.9454(2) 0.2297(2) 0.0422(7) Uani 1 1 d . .
H4B H 0.220196 1.018408 0.214441 0.051 Uiso 1 1 calc R U
C5 C 0.2183(3) 0.78555(19) 0.33362(17) 0.0305(6) Uani 1 1 d . .
C6 C 0.3559(4) 0.6229(2) 0.29704(18) 0.0344(6) Uani 1 1 d . .
C7 C 0.0763(3) 0.75210(19) 0.49127(17) 0.0311(6) Uani 1 1 d . .
C8 C 0.0039(4) 0.8522(2) 0.48619(19) 0.0360(6) Uani 1 1 d . .
H8A H 0.016862 0.907050 0.431760 0.043 Uiso 1 1 calc R U
C9 C -0.0871(4) 0.8718(2) 0.5604(2) 0.0433(7) Uani 1 1 d . .
H9A H -0.135499 0.940329 0.556210 0.052 Uiso 1 1 calc R U
C10 C -0.1087(4) 0.7935(2) 0.6404(2) 0.0424(7) Uani 1 1 d . .
H10A H -0.172176 0.806987 0.691075 0.051 Uiso 1 1 calc R U
C11 C -0.0344(4) 0.6947(2) 0.64417(18) 0.0384(6) Uani 1 1 d . .
C12 C 0.0587(3) 0.6703(2) 0.57231(18) 0.0339(6) Uani 1 1 d . .
C13 C 0.1371(4) 0.5613(2) 0.5804(2) 0.0456(7) Uani 1 1 d . .
H13A H 0.268452 0.561334 0.559866 0.068 Uiso 1 1 calc R U
H13B H 0.068143 0.533873 0.543709 0.068 Uiso 1 1 calc R U
H13C H 0.125674 0.517883 0.643009 0.068 Uiso 1 1 calc R U
C14 C 0.7340(4) 0.4503(2) -0.04413(19) 0.0446(7) Uani 1 1 d . .
H14A H 0.763849 0.476120 -0.106483 0.054 Uiso 1 1 calc R U
C15 C 0.7552(4) 0.5094(2) 0.00955(19) 0.0410(7) Uani 1 1 d . .
H15A H 0.800530 0.575634 -0.015983 0.049 Uiso 1 1 calc R U
C16 C 0.7108(4) 0.4731(2) 0.10095(18) 0.0355(6) Uani 1 1 d . .
H16A H 0.724845 0.514745 0.137324 0.043 Uiso 1 1 calc R U
C17 C 0.6455(3) 0.37551(18) 0.13932(17) 0.0297(5) Uani 1 1 d . .
C18 C 0.6262(3) 0.31732(19) 0.08334(16) 0.0295(5) Uani 1 1 d . .
C19 C 0.6691(4) 0.3529(2) -0.00760(18) 0.0390(6) Uani 1 1 d . .
H19A H 0.654591 0.311660 -0.044318 0.047 Uiso 1 1 calc R U
C20 C 0.5989(3) 0.33615(18) 0.23735(16) 0.0281(5) Uani 1 1 d . .
C21 C 0.8417(4) 0.1189(2) 0.2262(2) 0.0408(7) Uani 1 1 d . .
H21A H 0.857099 0.066702 0.195370 0.061 Uiso 1 1 calc R U
H21B H 0.883363 0.087932 0.287133 0.061 Uiso 1 1 calc R U
H21C H 0.915889 0.176410 0.193836 0.061 Uiso 1 1 calc R U
C22 C 0.5989(3) 0.22982(18) 0.27972(16) 0.0289(5) Uani 1 1 d . .
C23 C 0.5573(3) 0.18268(19) 0.37399(17) 0.0293(5) Uani 1 1 d . .
C24 C 0.4367(3) 0.23082(18) 0.50625(16) 0.0284(5) Uani 1 1 d . .
C25 C 0.3582(4) 0.30873(19) 0.54084(17) 0.0319(6) Uani 1 1 d . .
H25A H 0.354014 0.379186 0.504720 0.038 Uiso 1 1 calc R U
C26 C 0.2875(4) 0.2824(2) 0.62720(18) 0.0370(6) Uani 1 1 d . .
H26A H 0.233793 0.334909 0.651166 0.044 Uiso 1 1 calc R U
C27 C 0.2934(4) 0.1785(2) 0.68072(18) 0.0378(6) Uani 1 1 d . .
H27A H 0.243209 0.160111 0.740584 0.045 Uiso 1 1 calc R U
C28 C 0.3720(4) 0.1048(2) 0.64566(17) 0.0346(6) Uani 1 1 d . .
H28A H 0.377803 0.034027 0.680917 0.042 Uiso 1 1 calc R U
C29 C 0.0764(7) 0.1809(3) 0.9608(3) 0.0967(16) Uani 1 1 d . .
H29A H 0.129686 0.190579 1.012855 0.116 Uiso 1 1 calc R U
H29B H -0.056349 0.169309 0.976301 0.116 Uiso 1 1 calc R U

loop_
_atom_site_aniso_label
_atom_site_aniso_U_11
_atom_site_aniso_U_22
_atom_site_aniso_U_33
_atom_site_aniso_U_23
_atom_site_aniso_U_13
_atom_site_aniso_U_12
Cl1 0.0568(5) 0.0722(6) 0.0360(4) -0.0025(4) 0.0082(3) -0.0097(4)
Cl2 0.0805(6) 0.0699(6) 0.0644(6) -0.0113(5) 0.0080(5) 0.0105(5)
Cl3 0.1087(9) 0.0573(6) 0.1322(11) -0.0404(7) 0.0488(8) -0.0162(6)
S1 0.0400(4) 0.0284(3) 0.0300(4) -0.0113(3) 0.0013(3) -0.0034(3)
O1 0.0724(14) 0.0284(10) 0.0342(11) -0.0082(9) 0.0104(10) -0.0066(9)
O2 0.0775(15) 0.0287(10) 0.0338(11) -0.0088(9) 0.0107(10) 0.0021(10)
O3 0.0386(10) 0.0430(11) 0.0445(12) -0.0139(9) 0.0008(8) -0.0093(9)
O4 0.0671(13) 0.0376(11) 0.0371(11) -0.0203(9) 0.0020(9) -0.0007(10)
O5 0.0539(11) 0.0230(9) 0.0306(10) -0.0099(8) 0.0045(8) -0.0037(8)
O6 0.0507(11) 0.0224(9) 0.0299(10) -0.0059(8) 0.0039(8) 0.0012(8)
N1 0.0372(12) 0.0266(11) 0.0452(14) -0.0062(10) 0.0040(10) -0.0010(9)
N2 0.0402(12) 0.0248(11) 0.0339(12) -0.0090(10) 0.0032(9) -0.0012(9)
N3 0.0383(12) 0.0239(10) 0.0278(11) -0.0087(9) 0.0008(9) 0.0020(9)
N4 0.0412(12) 0.0223(10) 0.0250(11) -0.0056(9) 0.0012(9) -0.0024(9)
N5 0.0413(12) 0.0262(11) 0.0287(12) -0.0104(10) -0.0006(9) 0.0003(9)
C1 0.0355(13) 0.0279(13) 0.0297(13) -0.0080(11) -0.0041(10) -0.0030(11)
C2 0.0461(15) 0.0346(14) 0.0312(15) -0.0078(12) -0.0022(12) -0.0016(12)
C3 0.0472(16) 0.0342(15) 0.0341(15) 0.0035(12) 0.0007(12) -0.0026(12)
C4 0.0411(15) 0.0264(14) 0.0494(18) -0.0016(13) 0.0027(13) 0.0022(12)
C5 0.0278(12) 0.0272(13) 0.0351(14) -0.0079(11) -0.0021(10) -0.0016(10)
C6 0.0416(14) 0.0311(14) 0.0311(15) -0.0107(12) -0.0004(11) -0.0041(11)
C7 0.0293(12) 0.0322(13) 0.0332(14) -0.0111(12) -0.0002(10) -0.0063(11)
C8 0.0379(14) 0.0324(14) 0.0402(16) -0.0153(12) 0.0013(11) -0.0047(11)
C9 0.0412(15) 0.0422(16) 0.0515(18) -0.0224(15) 0.0004(13) -0.0036(13)
C10 0.0343(14) 0.0588(19) 0.0423(17) -0.0269(15) 0.0025(12) -0.0086(13)
C11 0.0316(13) 0.0486(17) 0.0355(15) -0.0119(13) -0.0002(11) -0.0110(12)
C12 0.0291(13) 0.0375(14) 0.0351(15) -0.0100(12) -0.0029(11) -0.0067(11)
C13 0.0570(18) 0.0364(16) 0.0389(16) -0.0064(13) 0.0009(13) -0.0046(13)
C14 0.0472(16) 0.0481(17) 0.0299(15) -0.0038(13) 0.0076(12) -0.0008(14)
C15 0.0392(15) 0.0324(14) 0.0398(16) 0.0026(13) 0.0047(12) -0.0023(12)
C16 0.0381(14) 0.0291(13) 0.0355(15) -0.0066(12) 0.0016(11) -0.0009(11)
C17 0.0298(12) 0.0253(12) 0.0300(14) -0.0047(11) 0.0009(10) 0.0007(10)
C18 0.0313(12) 0.0281(13) 0.0264(13) -0.0068(11) -0.0011(10) 0.0026(10)
C19 0.0442(15) 0.0419(16) 0.0288(14) -0.0111(12) 0.0030(11) 0.0009(12)
C20 0.0295(12) 0.0258(12) 0.0291(13) -0.0092(11) 0.0015(10) -0.0035(10)
C21 0.0419(15) 0.0356(15) 0.0433(17) -0.0141(13) -0.0008(12) 0.0070(12)
C22 0.0348(13) 0.0242(12) 0.0269(13) -0.0088(10) 0.0016(10) 0.0002(10)
C23 0.0295(12) 0.0265(13) 0.0304(14) -0.0081(11) 0.0009(10) -0.0015(10)
C24 0.0293(12) 0.0272(13) 0.0277(13) -0.0064(11) -0.0025(10) -0.0044(10)
C25 0.0406(14) 0.0252(12) 0.0304(14) -0.0095(11) -0.0010(11) -0.0034(11)
C26 0.0432(15) 0.0361(15) 0.0359(15) -0.0180(12) 0.0007(12) -0.0033(12)
C27 0.0485(16) 0.0405(15) 0.0255(14) -0.0115(12) 0.0038(11) -0.0091(12)
C28 0.0443(15) 0.0311(14) 0.0255(13) -0.0046(11) -0.0007(11) -0.0055(11)
C29 0.107(3) 0.076(3) 0.102(4) -0.035(3) 0.053(3) -0.008(3)

loop_
_atom_type_symbol
_atom_type_description
_atom_type_scat_dispersion_real
_atom_type_scat_dispersion_imag
_atom_type_scat_source
C C 0.0033 0.0016 'International Tables Vol C Tables 4.2.6.8 and 6.1.1.4'
H H 0.0000 0.0000 'International Tables Vol C Tables 4.2.6.8 and 6.1.1.4'
Cl Cl 0.1484 0.1585 'International Tables Vol C Tables 4.2.6.8 and 6.1.1.4'
N N 0.0061 0.0033 'International Tables Vol C Tables 4.2.6.8 and 6.1.1.4'
O O 0.0106 0.0060 'International Tables Vol C Tables 4.2.6.8 and 6.1.1.4'
S S 0.1246 0.1234 'International Tables Vol C Tables 4.2.6.8 and 6.1.1.4'

loop_
_geom_angle_atom_site_label_1
_geom_angle_atom_site_label_2
_geom_angle_atom_site_label_3
_geom_angle
O3 S1 O4 118.69(12)
O3 S1 N3 108.28(11)
O4 S1 N3 108.68(11)
O3 S1 C18 109.65(11)
O4 S1 C18 109.07(12)
N3 S1 C18 101.01(11)
C6 O2 H2C 109(2)
C5 N1 C4 118.0(2)
C5 N2 C7 131.4(2)
C5 N2 H2A 110(2)
C7 N2 H2A 118(2)
C22 N3 C21 115.2(2)
C22 N3 S1 112.72(16)
C21 N3 S1 115.49(17)
C24 N4 C23 127.1(2)
C24 N4 H4A 118(2)
C23 N4 H4A 115(2)
C24 N5 C28 123.4(2)
C24 N5 H5A 117(2)
C28 N5 H5A 120(2)
C2 C1 C5 117.3(2)
C2 C1 C6 119.4(2)
C5 C1 C6 123.2(2)
C3 C2 C1 120.7(3)
C3 C2 H2B 119.7
C1 C2 H2B 119.7
C4 C3 C2 117.4(3)
C4 C3 H3A 121.3
C2 C3 H3A 121.3
N1 C4 C3 124.6(2)
N1 C4 H4B 117.7
C3 C4 H4B 117.7
N1 C5 N2 118.9(2)
N1 C5 C1 122.1(2)
N2 C5 C1 119.0(2)
O1 C6 O2 122.5(2)
O1 C6 C1 123.9(2)
O2 C6 C1 113.6(2)
C8 C7 N2 123.5(2)
C8 C7 C12 120.2(2)
N2 C7 C12 116.3(2)
C9 C8 C7 120.1(3)
C9 C8 H8A 119.9
C7 C8 H8A 119.9
C10 C9 C8 121.3(3)
C10 C9 H9A 119.3
C8 C9 H9A 119.3
C9 C10 C11 117.6(3)
C9 C10 H10A 121.2
C11 C10 H10A 121.2
C10 C11 C12 123.8(3)
C10 C11 Cl1 116.4(2)
C12 C11 Cl1 119.8(2)
C11 C12 C7 117.0(2)
C11 C12 C13 121.4(3)
C7 C12 C13 121.6(2)
C12 C13 H13A 109.5
C12 C13 H13B 109.5
H13A C13 H13B 109.5
C12 C13 H13C 109.5
H13A C13 H13C 109.5
H13B C13 H13C 109.5
C15 C14 C19 120.4(3)
C15 C14 H14A 119.8
C19 C14 H14A 119.8
C14 C15 C16 120.5(3)
C14 C15 H15A 119.7
C16 C15 H15A 119.7
C15 C16 C17 120.2(3)
C15 C16 H16A 119.9
C17 C16 H16A 119.9
C18 C17 C16 117.9(2)
C18 C17 C20 121.8(2)
C16 C17 C20 120.3(2)
C19 C18 C17 122.4(2)
C19 C18 S1 120.8(2)
C17 C18 S1 116.81(19)
C18 C19 C14 118.6(3)
C18 C19 H19A 120.7
C14 C19 H19A 120.7
O5 C20 C22 123.1(2)
O5 C20 C17 117.5(2)
C22 C20 C17 119.3(2)
N3 C21 H21A 109.5
N3 C21 H21B 109.5
H21A C21 H21B 109.5
N3 C21 H21C 109.5
H21A C21 H21C 109.5
H21B C21 H21C 109.5
C20 C22 C23 124.4(2)
C20 C22 N3 120.7(2)
C23 C22 N3 115.0(2)
O6 C23 N4 121.2(2)
O6 C23 C22 124.4(2)
N4 C23 C22 114.4(2)
N5 C24 N4 120.0(2)
N5 C24 C25 118.2(2)
N4 C24 C25 121.7(2)
C26 C25 C24 119.3(2)
C26 C25 H25A 120.4
C24 C25 H25A 120.4
C25 C26 C27 120.5(2)
C25 C26 H26A 119.7
C27 C26 H26A 119.7
C28 C27 C26 118.9(2)
C28 C27 H27A 120.6
C26 C27 H27A 120.6
N5 C28 C27 119.7(2)
N5 C28 H28A 120.2
C27 C28 H28A 120.2
Cl2 C29 Cl3 111.4(2)
Cl2 C29 H29A 109.3
Cl3 C29 H29A 109.3
Cl2 C29 H29B 109.3
Cl3 C29 H29B 109.3
H29A C29 H29B 108.0

loop_
_geom_bond_atom_site_label_1
_geom_bond_atom_site_label_2
_geom_bond_distance
Cl1 C11 1.745(3)
Cl2 C29 1.743(4)
Cl3 C29 1.796(5)
S1 O3 1.428(2)
S1 O4 1.4345(19)
S1 N3 1.642(2)
S1 C18 1.757(3)
O1 C6 1.226(3)
O2 C6 1.313(3)
O2 H2C 0.93(4)
O5 C20 1.285(3)
O6 C23 1.242(3)
N1 C5 1.336(3)
N1 C4 1.341(4)
N2 C5 1.378(3)
N2 C7 1.405(3)
N2 H2A 0.86(3)
N3 C22 1.452(3)
N3 C21 1.477(3)
N4 C24 1.357(3)
N4 C23 1.387(3)
N4 H4A 0.83(3)
N5 C24 1.343(3)
N5 C28 1.352(3)
N5 H5A 0.76(3)
C1 C2 1.388(4)
C1 C5 1.425(4)
C1 C6 1.483(4)
C2 C3 1.384(4)
C2 H2B 0.9500
C3 C4 1.373(4)
C3 H3A 0.9500
C4 H4B 0.9500
C7 C8 1.394(4)
C7 C12 1.413(4)
C8 C9 1.386(4)
C8 H8A 0.9500
C9 C10 1.382(4)
C9 H9A 0.9500
C10 C11 1.386(4)
C10 H10A 0.9500
C11 C12 1.388(4)
C12 C13 1.509(4)
C13 H13A 0.9800
C13 H13B 0.9800
C13 H13C 0.9800
C14 C15 1.377(4)
C14 C19 1.391(4)
C14 H14A 0.9500
C15 C16 1.392(4)
C15 H15A 0.9500
C16 C17 1.397(4)
C16 H16A 0.9500
C17 C18 1.393(4)
C17 C20 1.492(3)
C18 C19 1.383(4)
C19 H19A 0.9500
C20 C22 1.395(3)
C21 H21A 0.9800
C21 H21B 0.9800
C21 H21C 0.9800
C22 C23 1.443(3)
C24 C25 1.398(3)
C25 C26 1.367(4)
C25 H25A 0.9500
C26 C27 1.402(4)
C26 H26A 0.9500
C27 C28 1.354(4)
C27 H27A 0.9500
C28 H28A 0.9500
C29 H29A 0.9900
C29 H29B 0.9900

loop_
_geom_hbond_atom_site_label_D
_geom_hbond_atom_site_label_H
_geom_hbond_atom_site_label_A
_geom_hbond_distance_DH
_geom_hbond_distance_HA
_geom_hbond_distance_DA
_geom_hbond_angle_DHA
_geom_hbond_site_symmetry_A
_geom_hbond_publ_flag
N4 H4A O5 0.83(3) 1.83(3) 2.552(3) 145(3) . yes
N5 H5A O6 0.76(3) 2.07(3) 2.661(3) 135(3) . yes
O2 H2C O5 0.93(4) 1.62(4) 2.546(3) 171(4) . yes
N2 H2A O1 0.86(3) 1.94(3) 2.694(3) 146(3) . yes
N5 H5A O6 0.76(3) 2.39(3) 2.919(3) 128(3) 2_656 yes

loop_
_geom_torsion_atom_site_label_1
_geom_torsion_atom_site_label_2
_geom_torsion_atom_site_label_3
_geom_torsion_atom_site_label_4
_geom_torsion
O3 S1 N3 C22 -58.20(19)
O4 S1 N3 C22 171.60(17)
C18 S1 N3 C22 56.95(18)
O3 S1 N3 C21 166.49(18)
O4 S1 N3 C21 36.3(2)
C18 S1 N3 C21 -78.36(19)
C5 C1 C2 C3 -0.4(4)
C6 C1 C2 C3 -177.5(3)
C1 C2 C3 C4 0.4(4)
C5 N1 C4 C3 0.3(4)
C2 C3 C4 N1 -0.4(5)
C4 N1 C5 N2 178.1(2)
C4 N1 C5 C1 -0.2(4)
C7 N2 C5 N1 0.5(4)
C7 N2 C5 C1 178.9(2)
C2 C1 C5 N1 0.3(4)
C6 C1 C5 N1 177.3(2)
C2 C1 C5 N2 -178.0(2)
C6 C1 C5 N2 -1.0(4)
C2 C1 C6 O1 175.1(3)
C5 C1 C6 O1 -1.9(4)
C2 C1 C6 O2 -4.0(4)
C5 C1 C6 O2 179.1(2)
C5 N2 C7 C8 7.5(4)
C5 N2 C7 C12 -173.9(2)
N2 C7 C8 C9 178.0(2)
C12 C7 C8 C9 -0.5(4)
C7 C8 C9 C10 -0.2(4)
C8 C9 C10 C11 0.7(4)
C9 C10 C11 C12 -0.4(4)
C9 C10 C11 Cl1 -179.8(2)
C10 C11 C12 C7 -0.3(4)
Cl1 C11 C12 C7 179.05(18)
C10 C11 C12 C13 179.9(3)
Cl1 C11 C12 C13 -0.8(4)
C8 C7 C12 C11 0.8(4)
N2 C7 C12 C11 -177.8(2)
C8 C7 C12 C13 -179.4(2)
N2 C7 C12 C13 2.0(4)
C19 C14 C15 C16 -0.5(4)
C14 C15 C16 C17 0.6(4)
C15 C16 C17 C18 -0.3(4)
C15 C16 C17 C20 179.6(2)
C16 C17 C18 C19 0.0(4)
C20 C17 C18 C19 -179.9(2)
C16 C17 C18 S1 -179.85(19)
C20 C17 C18 S1 0.2(3)
O3 S1 C18 C19 -102.5(2)
O4 S1 C18 C19 29.0(2)
N3 S1 C18 C19 143.4(2)
O3 S1 C18 C17 77.4(2)
O4 S1 C18 C17 -151.13(19)
N3 S1 C18 C17 -36.8(2)
C17 C18 C19 C14 0.1(4)
S1 C18 C19 C14 179.9(2)
C15 C14 C19 C18 0.2(4)
C18 C17 C20 O5 -157.4(2)
C16 C17 C20 O5 22.7(3)
C18 C17 C20 C22 22.7(4)
C16 C17 C20 C22 -157.2(2)
O5 C20 C22 C23 -0.4(4)
C17 C20 C22 C23 179.6(2)
O5 C20 C22 N3 -179.9(2)
C17 C20 C22 N3 0.1(3)
C21 N3 C22 C20 91.9(3)
S1 N3 C22 C20 -43.6(3)
C21 N3 C22 C23 -87.7(3)
S1 N3 C22 C23 136.89(19)
C24 N4 C23 O6 -8.9(4)
C24 N4 C23 C22 170.8(2)
C20 C22 C23 O6 -176.8(2)
N3 C22 C23 O6 2.7(4)
C20 C22 C23 N4 3.4(4)
N3 C22 C23 N4 -177.0(2)
C28 N5 C24 N4 -178.3(2)
C28 N5 C24 C25 1.5(4)
C23 N4 C24 N5 11.8(4)
C23 N4 C24 C25 -168.0(2)
N5 C24 C25 C26 -1.1(4)
N4 C24 C25 C26 178.8(2)
C24 C25 C26 C27 0.0(4)
C25 C26 C27 C28 0.6(4)
C24 N5 C28 C27 -0.9(4)
C26 C27 C28 N5 -0.2(4)
